data_4132977
loop_
_publ_author_name
'Beattie, D. Dawson'
'Grunwald, Anna C.'
'Perse, Thibaut'
'Schafer, Laurel L.'
'Love, Jennifer A.'

_publ_section_title
;
 Understanding Ni(II)-Mediated C(sp<sup>3</sup>)-H Activation: Tertiary
 Ureas as Model Substrates.
;
_journal_issue 39
_journal_name_full 'Journal of the American Chemical Society'
_journal_page_first 12602
_journal_page_last 12610
_journal_paper_doi 10.1021/jacs.8b07708
_journal_volume 140
_journal_year 2018
_chemical_formula_moiety 'C17 H21 N3 O'
_chemical_formula_sum 'C17 H21 N3 O'
_chemical_formula_weight 283.37
_chemical_name_systematic (Cy)(Me)N(C=O)N(H)(quinolin-8-yl)
_space_group_crystal_system trigonal
_space_group_IT_number 148
_space_group_name_Hall '-R 3'
_space_group_name_H-M_alt 'R -3 :H'
_atom_sites_solution_hydrogens mixed
_atom_sites_solution_primary dual
_audit_creation_date 2018-07-04
_audit_creation_method
;
Olex2 1.2
(compiled 2018.05.29 svn.r3508 for OlexSys, GUI svn.r5506)
;
_cell_angle_alpha 90
_cell_angle_beta 90
_cell_angle_gamma 120
_cell_formula_units_Z 18
_cell_length_a 27.062(2)
_cell_length_b 27.062(2)
_cell_length_c 10.3516(11)
_cell_measurement_reflns_used 9011
_cell_measurement_temperature 90
_cell_measurement_theta_max 27.117
_cell_measurement_theta_min 2.606
_cell_volume 6565.4(10)
_computing_cell_refinement 'SAINT v8.34A (Bruker, 2013)'
_computing_data_reduction 'SAINT v8.34A (Bruker, 2013)'
_computing_molecular_graphics 'Olex2 (Dolomanov et al., 2009)'
_computing_publication_material 'Olex2 (Dolomanov et al., 2009)'
_computing_structure_refinement 'ShelXL (Sheldrick, 2015)'
_computing_structure_solution 'ShelXT (Sheldrick, 2015)'
_diffrn_ambient_temperature 90
_diffrn_measured_fraction_theta_full 0.896
_diffrn_measured_fraction_theta_max 0.914
_diffrn_measurement_device_type 'Bruker APEX2 microsource'
_diffrn_radiation_type MoK\a
_diffrn_radiation_wavelength 0.71073
_diffrn_reflns_av_R_equivalents 0.0396
_diffrn_reflns_av_unetI/netI 0.0398
_diffrn_reflns_Laue_measured_fraction_full 0.896
_diffrn_reflns_Laue_measured_fraction_max 0.914
_diffrn_reflns_limit_h_max 34
_diffrn_reflns_limit_h_min -33
_diffrn_reflns_limit_k_max 18
_diffrn_reflns_limit_k_min -34
_diffrn_reflns_limit_l_max 13
_diffrn_reflns_limit_l_min -13
_diffrn_reflns_number 18708
_diffrn_reflns_point_group_measured_fraction_full 0.896
_diffrn_reflns_point_group_measured_fraction_max 0.914
_diffrn_reflns_theta_full 25.242
_diffrn_reflns_theta_max 27.140
_diffrn_reflns_theta_min 1.505
_exptl_absorpt_coefficient_mu 0.082
_exptl_absorpt_correction_T_max 0.993
_exptl_absorpt_correction_T_min 0.922
_exptl_absorpt_correction_type multi-scan
_exptl_absorpt_process_details
'SADABS-2014/5 (Bruker,2014/5) was used for absorption correction. wR2(int) was 0.1302 before and 0.0629 after correction. The Ratio of minimum to maximum transmission is 0.9284. The \l/2 correction factor is 0.00150.'
_exptl_crystal_colour 'clear colourless'
_exptl_crystal_colour_lustre clear
_exptl_crystal_colour_primary colourless
_exptl_crystal_density_diffrn 1.290
_exptl_crystal_description needle
_exptl_crystal_F_000 2736
_exptl_crystal_size_max 0.23
_exptl_crystal_size_mid 0.09
_exptl_crystal_size_min 0.08
_refine_diff_density_max 0.242
_refine_diff_density_min -0.184
_refine_diff_density_rms 0.037
_refine_ls_extinction_method none
_refine_ls_goodness_of_fit_ref 1.043
_refine_ls_hydrogen_treatment mixed
_refine_ls_matrix_type full
_refine_ls_number_parameters 195
_refine_ls_number_reflns 2960
_refine_ls_number_restraints 0
_refine_ls_restrained_S_all 1.043
_refine_ls_R_factor_all 0.0450
_refine_ls_R_factor_gt 0.0355
_refine_ls_shift/su_max 0.001
_refine_ls_shift/su_mean 0.000
_refine_ls_structure_factor_coef Fsqd
_refine_ls_weighting_details 'w=1/[\s^2^(Fo^2^)+(0.0444P)^2^+3.1451P] where P=(Fo^2^+2Fc^2^)/3'
_refine_ls_weighting_scheme calc
_refine_ls_wR_factor_gt 0.0867
_refine_ls_wR_factor_ref 0.0901
_reflns_Friedel_coverage 0.000
_reflns_number_gt 2443
_reflns_number_total 2960
_reflns_threshold_expression 'I > 2\s(I)'
_cod_data_source_file ja8b07708_si_001.cif
_cod_data_source_block jl293_1
_cod_original_cell_volume 6565.6(13)
_cod_original_sg_symbol_H-M 'R -3'
_cod_database_code 4132977
_shelx_shelxl_version_number 2016/6
_shelx_space_group_comment
;
The symmetry employed for this shelxl refinement is uniquely defined
by the following loop, which should always be used as a source of
symmetry information in preference to the above space-group names.
They are only intended as comments.
;
_shelx_estimated_absorpt_t_max 0.993
_shelx_estimated_absorpt_t_min 0.981
_olex2_refinement_description
;
1. Fixed Uiso
 At 1.2 times of:
  All C(H) groups, All C(H,H) groups
 At 1.5 times of:
  All C(H,H,H) groups
2.a Ternary CH refined with riding coordinates:
 C3(H3)
2.b Secondary CH2 refined with riding coordinates:
 C4(H4A,H4B), C5(H5A,H5B), C6(H6A,H6B), C7(H7A,H7B), C8(H8A,H8B)
2.c Aromatic/amide H refined with riding coordinates:
 C10(H10), C11(H11), C12(H12), C15(H15), C16(H16), C17(H17)
2.d Idealised Me refined as rotating group:
 C1(H1A,H1B,H1C)
;
_olex2_diffrn_ambient_temperature_device 'Oxford Cryosystems'
_olex2_submission_special_instructions 'No special instructions were received'

loop_
_space_group_symop_operation_xyz
'x, y, z'
'-y, x-y, z'
'-x+y, -x, z'
'x+2/3, y+1/3, z+1/3'
'-y+2/3, x-y+1/3, z+1/3'
'-x+y+2/3, -x+1/3, z+1/3'
'x+1/3, y+2/3, z+2/3'
'-y+1/3, x-y+2/3, z+2/3'
'-x+y+1/3, -x+2/3, z+2/3'
'-x, -y, -z'
'y, -x+y, -z'
'x-y, x, -z'
'-x+2/3, -y+1/3, -z+1/3'
'y+2/3, -x+y+1/3, -z+1/3'
'x-y+2/3, x+1/3, -z+1/3'
'-x+1/3, -y+2/3, -z+2/3'
'y+1/3, -x+y+2/3, -z+2/3'
'x-y+1/3, x+2/3, -z+2/3'

loop_
_atom_site_label
_atom_site_type_symbol
_atom_site_fract_x
_atom_site_fract_y
_atom_site_fract_z
_atom_site_U_iso_or_equiv
_atom_site_adp_type
_atom_site_occupancy
_atom_site_site_symmetry_order
_atom_site_calc_flag
_atom_site_refinement_flags_posn
O1 O 0.41678(3) 0.28234(3) 0.27134(9) 0.01764(19) Uani 1 1 d .
N1 N 0.42085(4) 0.20066(4) 0.24767(10) 0.0145(2) Uani 1 1 d .
N2 N 0.34772(4) 0.19975(4) 0.36486(10) 0.0136(2) Uani 1 1 d .
H2 H 0.3414(6) 0.1670(7) 0.3959(15) 0.021(3) Uiso 1 1 d .
N3 N 0.28367(3) 0.13646(4) 0.55929(10) 0.0132(2) Uani 1 1 d .
C1 C 0.39213(4) 0.13831(4) 0.25468(12) 0.0159(2) Uani 1 1 d .
H1A H 0.396002 0.126766 0.342106 0.024 Uiso 1 1 calc GR
H1B H 0.409564 0.124261 0.192546 0.024 Uiso 1 1 calc GR
H1C H 0.351596 0.122188 0.234081 0.024 Uiso 1 1 calc GR
C2 C 0.39672(4) 0.23104(4) 0.29244(11) 0.0129(2) Uani 1 1 d .
C3 C 0.47647(4) 0.23225(4) 0.18232(11) 0.0128(2) Uani 1 1 d .
H3 H 0.492473 0.273533 0.203468 0.015 Uiso 1 1 calc R
C4 C 0.51894(4) 0.21506(4) 0.23244(12) 0.0155(2) Uani 1 1 d .
H4A H 0.504740 0.174330 0.212904 0.019 Uiso 1 1 calc R
H4B H 0.522757 0.220115 0.327330 0.019 Uiso 1 1 calc R
C5 C 0.57720(4) 0.25195(5) 0.16838(14) 0.0200(3) Uani 1 1 d .
H5A H 0.592956 0.292128 0.195646 0.024 Uiso 1 1 calc R
H5B H 0.603782 0.239128 0.197798 0.024 Uiso 1 1 calc R
C6 C 0.57305(5) 0.24850(5) 0.02185(14) 0.0221(3) Uani 1 1 d .
H6A H 0.562169 0.209368 -0.006067 0.027 Uiso 1 1 calc R
H6B H 0.610862 0.275054 -0.015787 0.027 Uiso 1 1 calc R
C7 C 0.52918(5) 0.26358(5) -0.02887(14) 0.0228(3) Uani 1 1 d .
H7A H 0.525117 0.257560 -0.123493 0.027 Uiso 1 1 calc R
H7B H 0.542672 0.304363 -0.011698 0.027 Uiso 1 1 calc R
C8 C 0.47110(5) 0.22675(5) 0.03599(12) 0.0181(2) Uani 1 1 d .
H8A H 0.444060 0.238834 0.005686 0.022 Uiso 1 1 calc R
H8B H 0.455681 0.186332 0.011158 0.022 Uiso 1 1 calc R
C9 C 0.31930(4) 0.22227(4) 0.43551(12) 0.0132(2) Uani 1 1 d .
C10 C 0.32064(4) 0.27299(4) 0.40950(12) 0.0157(2) Uani 1 1 d .
H10 H 0.342655 0.296193 0.339337 0.019 Uiso 1 1 calc R
C11 C 0.28903(4) 0.29030(4) 0.48792(13) 0.0180(3) Uani 1 1 d .
H11 H 0.289812 0.324989 0.468448 0.022 Uiso 1 1 calc R
C12 C 0.25749(4) 0.25852(4) 0.59066(13) 0.0174(2) Uani 1 1 d .
H12 H 0.237283 0.271459 0.642599 0.021 Uiso 1 1 calc R
C13 C 0.25504(4) 0.20605(4) 0.61949(12) 0.0139(2) Uani 1 1 d .
C14 C 0.28530(4) 0.18723(4) 0.54034(11) 0.0123(2) Uani 1 1 d .
C15 C 0.22416(4) 0.17093(4) 0.72513(12) 0.0160(2) Uani 1 1 d .
H15 H 0.204147 0.182245 0.782249 0.019 Uiso 1 1 calc R
C16 C 0.22340(4) 0.12054(5) 0.74420(12) 0.0162(2) Uani 1 1 d .
H16 H 0.202997 0.096519 0.814785 0.019 Uiso 1 1 calc R
C17 C 0.25342(4) 0.10472(4) 0.65735(12) 0.0148(2) Uani 1 1 d .
H17 H 0.251672 0.069139 0.670490 0.018 Uiso 1 1 calc R

loop_
_atom_site_aniso_label
_atom_site_aniso_U_11
_atom_site_aniso_U_22
_atom_site_aniso_U_33
_atom_site_aniso_U_23
_atom_site_aniso_U_13
_atom_site_aniso_U_12
O1 0.0163(4) 0.0126(3) 0.0236(5) 0.0032(3) 0.0046(3) 0.0069(3)
N1 0.0130(4) 0.0108(4) 0.0178(6) 0.0015(4) 0.0046(4) 0.0045(3)
N2 0.0138(4) 0.0117(4) 0.0159(6) 0.0030(4) 0.0035(4) 0.0068(3)
N3 0.0117(4) 0.0129(4) 0.0141(6) -0.0010(3) -0.0012(3) 0.0054(3)
C1 0.0152(5) 0.0118(5) 0.0192(7) 0.0005(4) 0.0028(4) 0.0056(4)
C2 0.0117(4) 0.0140(5) 0.0117(6) 0.0002(4) -0.0013(4) 0.0055(4)
C3 0.0116(4) 0.0121(4) 0.0135(6) 0.0006(4) 0.0024(4) 0.0050(4)
C4 0.0150(5) 0.0166(5) 0.0147(6) 0.0004(4) -0.0007(4) 0.0078(4)
C5 0.0128(5) 0.0171(5) 0.0297(8) 0.0006(5) 0.0009(5) 0.0070(4)
C6 0.0199(5) 0.0192(5) 0.0275(8) 0.0056(5) 0.0115(5) 0.0101(4)
C7 0.0260(6) 0.0260(6) 0.0178(7) 0.0083(5) 0.0089(5) 0.0141(5)
C8 0.0184(5) 0.0225(5) 0.0132(6) 0.0018(4) 0.0002(4) 0.0102(4)
C9 0.0097(4) 0.0143(5) 0.0151(6) -0.0019(4) -0.0019(4) 0.0056(4)
C10 0.0140(5) 0.0151(5) 0.0175(7) 0.0024(4) -0.0006(4) 0.0070(4)
C11 0.0171(5) 0.0147(5) 0.0247(7) -0.0009(4) -0.0022(4) 0.0099(4)
C12 0.0149(5) 0.0179(5) 0.0221(7) -0.0039(5) -0.0008(4) 0.0103(4)
C13 0.0103(4) 0.0156(5) 0.0152(6) -0.0040(4) -0.0034(4) 0.0059(4)
C14 0.0097(4) 0.0129(4) 0.0133(6) -0.0024(4) -0.0032(4) 0.0048(4)
C15 0.0114(4) 0.0196(5) 0.0153(6) -0.0045(4) -0.0004(4) 0.0065(4)
C16 0.0132(5) 0.0184(5) 0.0120(6) 0.0008(4) 0.0003(4) 0.0041(4)
C17 0.0139(5) 0.0136(5) 0.0152(6) 0.0003(4) -0.0011(4) 0.0056(4)

loop_
_atom_type_symbol
_atom_type_description
_atom_type_scat_dispersion_real
_atom_type_scat_dispersion_imag
_atom_type_scat_source
C C 0.0033 0.0016 'International Tables Vol C Tables 4.2.6.8 and 6.1.1.4'
H H 0.0000 0.0000 'International Tables Vol C Tables 4.2.6.8 and 6.1.1.4'
N N 0.0061 0.0033 'International Tables Vol C Tables 4.2.6.8 and 6.1.1.4'
O O 0.0106 0.0060 'International Tables Vol C Tables 4.2.6.8 and 6.1.1.4'

loop_
_geom_angle_atom_site_label_1
_geom_angle_atom_site_label_2
_geom_angle_atom_site_label_3
_geom_angle
C1 N1 C3 119.43(8)
C2 N1 C1 122.69(8)
C2 N1 C3 117.76(8)
C2 N2 H2 117.5(9)
C2 N2 C9 125.63(9)
C9 N2 H2 112.1(10)
C17 N3 C14 117.60(9)
N1 C1 H1A 109.5
N1 C1 H1B 109.5
N1 C1 H1C 109.5
H1A C1 H1B 109.5
H1A C1 H1C 109.5
H1B C1 H1C 109.5
O1 C2 N1 123.10(10)
O1 C2 N2 122.23(9)
N1 C2 N2 114.66(9)
N1 C3 H3 107.1
N1 C3 C4 111.90(9)
N1 C3 C8 112.37(9)
C4 C3 H3 107.1
C8 C3 H3 107.1
C8 C3 C4 110.94(9)
C3 C4 H4A 109.7
C3 C4 H4B 109.7
C3 C4 C5 109.87(9)
H4A C4 H4B 108.2
C5 C4 H4A 109.7
C5 C4 H4B 109.7
C4 C5 H5A 109.3
C4 C5 H5B 109.3
H5A C5 H5B 107.9
C6 C5 C4 111.79(9)
C6 C5 H5A 109.3
C6 C5 H5B 109.3
C5 C6 H6A 109.3
C5 C6 H6B 109.3
C5 C6 C7 111.71(10)
H6A C6 H6B 107.9
C7 C6 H6A 109.3
C7 C6 H6B 109.3
C6 C7 H7A 109.5
C6 C7 H7B 109.5
C6 C7 C8 110.91(10)
H7A C7 H7B 108.0
C8 C7 H7A 109.5
C8 C7 H7B 109.5
C3 C8 C7 110.84(10)
C3 C8 H8A 109.5
C3 C8 H8B 109.5
C7 C8 H8A 109.5
C7 C8 H8B 109.5
H8A C8 H8B 108.1
N2 C9 C14 114.69(9)
C10 C9 N2 125.64(10)
C10 C9 C14 119.65(10)
C9 C10 H10 120.1
C9 C10 C11 119.75(11)
C11 C10 H10 120.1
C10 C11 H11 119.1
C12 C11 C10 121.87(10)
C12 C11 H11 119.1
C11 C12 H12 120.1
C11 C12 C13 119.71(10)
C13 C12 H12 120.1
C12 C13 C14 119.35(10)
C15 C13 C12 123.42(10)
C15 C13 C14 117.23(10)
N3 C14 C9 117.49(9)
N3 C14 C13 122.89(10)
C13 C14 C9 119.62(9)
C13 C15 H15 120.3
C16 C15 C13 119.37(10)
C16 C15 H15 120.3
C15 C16 H16 120.5
C15 C16 C17 119.06(11)
C17 C16 H16 120.5
N3 C17 C16 123.80(10)
N3 C17 H17 118.1
C16 C17 H17 118.1

loop_
_geom_bond_atom_site_label_1
_geom_bond_atom_site_label_2
_geom_bond_distance
O1 C2 1.2315(13)
N1 C1 1.4646(13)
N1 C2 1.3615(14)
N1 C3 1.4721(13)
N2 H2 0.874(15)
N2 C2 1.3837(14)
N2 C9 1.4024(14)
N3 C14 1.3666(13)
N3 C17 1.3174(15)
C1 H1A 0.9800
C1 H1B 0.9800
C1 H1C 0.9800
C3 H3 1.0000
C3 C4 1.5299(14)
C3 C8 1.5219(17)
C4 H4A 0.9900
C4 H4B 0.9900
C4 C5 1.5326(15)
C5 H5A 0.9900
C5 H5B 0.9900
C5 C6 1.520(2)
C6 H6A 0.9900
C6 H6B 0.9900
C6 C7 1.5283(17)
C7 H7A 0.9900
C7 H7B 0.9900
C7 C8 1.5324(16)
C8 H8A 0.9900
C8 H8B 0.9900
C9 C10 1.3813(14)
C9 C14 1.4321(16)
C10 H10 0.9500
C10 C11 1.4181(16)
C11 H11 0.9500
C11 C12 1.3657(18)
C12 H12 0.9500
C12 C13 1.4195(15)
C13 C14 1.4207(15)
C13 C15 1.4154(17)
C15 H15 0.9500
C15 C16 1.3678(16)
C16 H16 0.9500
C16 C17 1.4140(16)
C17 H17 0.9500
